data_2211486
loop_
_publ_author_name
'Hazell, Alan'

_publ_section_title
;
 Hydrogen bonding in 2,2',2''-(nitrilotrimethylene)tripyridinium
 hydrogenphosphate tetrakis(perchlorate) dihydrate and related
 compounds
;
_journal_issue 12
_journal_name_full 'Acta Crystallographica Section E'
_journal_page_first o5941
_journal_page_last o5943
_journal_paper_doi 10.1107/S160053680605080X
_journal_volume 62
_journal_year 2006
_chemical_formula_iupac '2C18 H21 N4 3+, H1 O4 P 2-, 4Cl O4 -, 2H2 O'
_chemical_formula_moiety '2(C18 H21 N4 3+), (H1 O4 P 2-), 4(Cl O4 -), 2(H2 O)'
_chemical_formula_sum 'C36 H47 Cl4 N8 O22 P'
_chemical_formula_weight 1116.64
_chemical_name_common (H3tpa)2(HPO4)(ClO4)4,2H2O
_chemical_name_systematic
;
bis[2,2',2''-(nitrilotrimethylene)tripyridinium]
hydrogenphosphate tetrakis(perchlorate) dihydrate
;
_space_group_IT_number 14
_symmetry_cell_setting monoclinic
_symmetry_space_group_name_Hall '-P 2ybc'
_symmetry_space_group_name_H-M 'P 1 21/c 1'
_atom_type_scat_source IntTabIV
_cell_angle_alpha 90.0
_cell_angle_beta 100.9880(10)
_cell_angle_gamma 90.0
_cell_formula_units_Z 4
_cell_length_a 16.1366(7)
_cell_length_b 12.8104(6)
_cell_length_c 23.8320(10)
_cell_measurement_reflns_used 8192
_cell_measurement_temperature 120
_cell_measurement_theta_max 29.8
_cell_measurement_theta_min 2.0
_cell_volume 4836.1(4)
_computing_cell_refinement 'SAINT (Siemens, 1995)'
_computing_data_collection 'SMART (Siemens, 1995)'
_computing_data_reduction SAINT
_computing_molecular_graphics
;
ORTEPIII (Burnett & Johnson, 1996) and KRYSTAL
;
_computing_publication_material KRYSTAL
_computing_structure_refinement 'modified ORFLS (Busing <i>et al.</i>,  1962) and KRYSTAL'
_computing_structure_solution
;
SIR97 (Altomare <i>et al.</i>,  1999) and KRYSTAL (Hazell, 1995)
;
_diffrn_ambient_temperature 120
_diffrn_measured_fraction_theta_full 0.98
_diffrn_measured_fraction_theta_max 0.98
_diffrn_measurement_device 'Siemens SMART CCD'
_diffrn_measurement_method '\w rotation scans with narrow frames'
_diffrn_radiation_monochromator graphite
_diffrn_radiation_source 'x-ray tube'
_diffrn_radiation_type 'Mo K\a'
_diffrn_radiation_wavelength 0.71073
_diffrn_reflns_av_R_equivalents 0.031
_diffrn_reflns_limit_h_max 22
_diffrn_reflns_limit_h_min -22
_diffrn_reflns_limit_k_max 18
_diffrn_reflns_limit_k_min -15
_diffrn_reflns_limit_l_max 32
_diffrn_reflns_limit_l_min -33
_diffrn_reflns_number 45366
_diffrn_reflns_reduction_process 45366
_diffrn_reflns_theta_full 29.8
_diffrn_reflns_theta_max 29.8
_diffrn_reflns_theta_min 2.0
_diffrn_standards_decay_% 0
_exptl_absorpt_coefficient_mu 0.366
_exptl_absorpt_correction_T_max 0.953
_exptl_absorpt_correction_T_min 0.692
_exptl_absorpt_correction_type multi-scan
_exptl_absorpt_process_details '(SADABS; Sheldrick, 1996)'
_exptl_crystal_colour colourless
_exptl_crystal_density_diffrn 1.533
_exptl_crystal_density_method 'not measured'
_exptl_crystal_description plate
_exptl_crystal_F_000 2312.0
_exptl_crystal_size_max 0.44
_exptl_crystal_size_mid 0.44
_exptl_crystal_size_min 0.14
_refine_diff_density_max 0.81(8)
_refine_diff_density_min -1.12(8)
_refine_ls_extinction_method none
_refine_ls_goodness_of_fit_ref 1.041
_refine_ls_hydrogen_treatment mixed
_refine_ls_matrix_type full
_refine_ls_number_constraints 0
_refine_ls_number_parameters 644
_refine_ls_number_reflns 9018
_refine_ls_number_restraints 0
_refine_ls_R_factor_gt 0.053
_refine_ls_shift/su_max 0.0008
_refine_ls_shift/su_mean 0.00003
_refine_ls_structure_factor_coef F
_refine_ls_weighting_details 'w= 1/{[\s~cs~(F^2^)+B +(1+A)F^2^]^1/2^- |F|}^2^, with A = 0.03, B = 0.5'
_refine_ls_weighting_scheme calc
_refine_ls_wR_factor_ref 0.051
_reflns_number_gt 9018
_reflns_number_total 13850
_reflns_threshold_expression I>3\s(I)
_cod_data_source_file jh2046.cif
_cod_data_source_block I
_cod_original_sg_symbol_H-M 'P 21/c'
_cod_original_formula_sum 'C36 H47 Cl4 N8 O22 P1'
_cod_database_code 2211486
_cod_database_fobs_code 2211486

loop_
_symmetry_equiv_pos_as_xyz
+x,+y,+z
-x,1/2+y,1/2-z
-x,-y,-z
+x,1/2-y,1/2+z

loop_
_atom_site_aniso_label
_atom_site_aniso_U_11
_atom_site_aniso_U_22
_atom_site_aniso_U_33
_atom_site_aniso_U_12
_atom_site_aniso_U_13
_atom_site_aniso_U_23
Cl1 0.0277(4) 0.0217(4) 0.0459(5) -0.0072(3) -0.0033(3) 0.0056(3)
Cl2 0.0369(4) 0.0346(5) 0.0225(3) -0.0038(4) 0.0070(3) -0.0048(3)
Cl3 0.0296(4) 0.0260(4) 0.0220(3) -0.0040(3) 0.0064(3) 0.0002(3)
Cl4 0.0197(3) 0.0275(4) 0.0262(4) 0.0008(3) 0.0019(3) -0.0016(3)
P1 0.0215(4) 0.0237(4) 0.0140(3) -0.0042(3) 0.0028(3) -0.0049(3)
O1 0.046(2) 0.041(2) 0.0330(10) -0.0250(10) 0.0130(10) -0.0130(10)
O2 0.0340(10) 0.0400(10) 0.0170(10) 0.0080(10) -0.0010(10) -0.0040(10)
O3 0.0270(10) 0.0250(10) 0.0200(10) 0.0010(10) 0.0050(10) -0.0050(10)
O4 0.0220(10) 0.0260(10) 0.0150(10) -0.0020(10) 0.0030(10) -0.0060(10)
O5 0.034(2) 0.184(4) 0.058(2) -0.002(2) 0.0160(10) -0.019(2)
O6 0.064(2) 0.184(5) 0.167(4) 0.078(3) 0.061(3) 0.123(4)
O7 0.248(6) 0.044(2) 0.066(2) -0.068(3) -0.049(3) 0.009(2)
O8 0.101(3) 0.076(2) 0.045(2) -0.037(2) 0.017(2) -0.014(2)
O9 0.050(2) 0.058(2) 0.123(3) -0.020(2) 0.027(2) -0.020(2)
O10 0.176(4) 0.087(3) 0.0220(10) 0.051(3) 0.021(2) 0.001(2)
O11 0.085(2) 0.058(2) 0.084(2) -0.039(2) 0.052(2) -0.032(2)
O12 0.088(3) 0.093(3) 0.056(2) 0.030(2) -0.026(2) 0.007(2)
O13 0.150(4) 0.174(5) 0.037(2) -0.007(3) 0.040(2) 0.035(2)
O14 0.053(2) 0.038(2) 0.080(2) 0.0020(10) -0.005(2) -0.0280(10)
O15 0.0260(10) 0.036(2) 0.123(3) 0.0070(10) 0.017(2) 0.007(2)
O16 0.0280(10) 0.043(2) 0.085(2) -0.0110(10) -0.0050(10) 0.0110(10)
O17 0.0400(10) 0.0280(10) 0.0440(10) -0.0080(10) 0.0030(10) -0.0070(10)
O18 0.0400(10) 0.051(2) 0.052(2) 0.0060(10) 0.0100(10) 0.0240(10)
O19 0.0210(10) 0.091(2) 0.073(2) 0.0010(10) -0.0070(10) 0.044(2)
O20 0.095(3) 0.059(2) 0.077(2) -0.015(2) 0.054(2) -0.038(2)
O21 0.072(2) 0.067(2) 0.088(3) 0.007(2) 0.014(2) 0.010(2)
O22 0.056(2) 0.139(4) 0.074(2) 0.020(2) 0.006(2) -0.024(2)
N1 0.0160(10) 0.0180(10) 0.0180(10) 0.0000(10) 0.0010(10) -0.0010(10)
N2 0.0190(10) 0.0230(10) 0.0180(10) 0.0000(10) 0.0050(10) -0.0030(10)
N11 0.0200(10) 0.0250(10) 0.0190(10) 0.0030(10) -0.0010(10) 0.0010(10)
N21 0.0200(10) 0.0200(10) 0.0250(10) 0.0000(10) 0.0050(10) 0.0020(10)
N31 0.0230(10) 0.0220(10) 0.0280(10) -0.0030(10) 0.0030(10) -0.0020(10)
N41 0.0210(10) 0.0280(10) 0.0190(10) 0.0020(10) 0.0060(10) 0.0040(10)
N51 0.0160(10) 0.0260(10) 0.0180(10) -0.0020(10) 0.0020(10) -0.0010(10)
N61 0.0240(10) 0.0250(10) 0.0250(10) 0.0020(10) 0.0050(10) 0.0020(10)
C12 0.023(2) 0.029(2) 0.027(2) 0.0040(10) 0.0070(10) 0.0040(10)
C13 0.021(2) 0.026(2) 0.036(2) -0.0010(10) 0.0010(10) 0.0070(10)
C14 0.027(2) 0.022(2) 0.031(2) -0.0040(10) -0.0070(10) -0.0010(10)
C15 0.030(2) 0.0200(10) 0.0230(10) 0.0000(10) -0.0010(10) -0.0020(10)
C16 0.0220(10) 0.0160(10) 0.0180(10) 0.0010(10) 0.0010(10) 0.0040(10)
C17 0.0220(10) 0.0220(10) 0.0170(10) 0.0010(10) 0.0020(10) 0.0030(10)
C22 0.027(2) 0.031(2) 0.0240(10) 0.0010(10) 0.0050(10) 0.0040(10)
C23 0.030(2) 0.031(2) 0.033(2) 0.0050(10) 0.0070(10) 0.0130(10)
C24 0.027(2) 0.022(2) 0.043(2) 0.0030(10) 0.0120(10) 0.0060(10)
C25 0.0220(10) 0.022(2) 0.033(2) 0.0000(10) 0.0080(10) -0.0020(10)
C26 0.0150(10) 0.0220(10) 0.0250(10) -0.0010(10) 0.0040(10) 0.0000(10)
C27 0.0230(10) 0.0190(10) 0.0240(10) -0.0010(10) -0.0010(10) -0.0020(10)
C32 0.038(2) 0.028(2) 0.047(2) -0.008(2) 0.000(2) -0.010(2)
C33 0.040(2) 0.025(2) 0.079(3) -0.011(2) 0.002(2) -0.001(2)
C34 0.034(2) 0.038(2) 0.076(3) -0.008(2) 0.016(2) 0.017(2)
C35 0.032(2) 0.037(2) 0.044(2) -0.002(2) 0.014(2) 0.009(2)
C36 0.0160(10) 0.027(2) 0.0270(10) 0.0010(10) 0.0010(10) 0.0040(10)
C37 0.0190(10) 0.024(2) 0.0230(10) 0.0020(10) 0.0060(10) -0.0010(10)
C42 0.026(2) 0.029(2) 0.0250(10) -0.0010(10) 0.0040(10) 0.0030(10)
C43 0.028(2) 0.023(2) 0.036(2) -0.0010(10) 0.0100(10) 0.0050(10)
C44 0.032(2) 0.022(2) 0.031(2) 0.0070(10) 0.0180(10) 0.0090(10)
C45 0.032(2) 0.025(2) 0.0210(10) 0.0080(10) 0.0100(10) 0.0040(10)
C46 0.0230(10) 0.023(2) 0.0190(10) 0.0070(10) 0.0040(10) 0.0040(10)
C47 0.026(2) 0.034(2) 0.0160(10) 0.0030(10) 0.0060(10) 0.0010(10)
C52 0.0240(10) 0.029(2) 0.0220(10) -0.0010(10) 0.0080(10) -0.0010(10)
C53 0.022(2) 0.032(2) 0.033(2) 0.0040(10) 0.0090(10) 0.0040(10)
C54 0.0180(10) 0.050(2) 0.028(2) -0.0010(10) 0.0020(10) 0.007(2)
C55 0.023(2) 0.039(2) 0.0190(10) -0.0060(10) 0.0020(10) 0.0000(10)
C56 0.0200(10) 0.029(2) 0.0170(10) -0.0040(10) 0.0040(10) -0.0010(10)
C57 0.0240(10) 0.030(2) 0.0230(10) -0.0020(10) 0.0040(10) -0.0070(10)
C62 0.026(2) 0.038(2) 0.028(2) 0.0010(10) 0.0060(10) 0.0050(10)
C63 0.030(2) 0.041(2) 0.040(2) 0.004(2) 0.0090(10) 0.014(2)
C64 0.038(2) 0.028(2) 0.053(2) 0.008(2) 0.019(2) 0.010(2)
C65 0.035(2) 0.026(2) 0.042(2) 0.0030(10) 0.014(2) 0.0000(10)
C66 0.0210(10) 0.027(2) 0.031(2) 0.0020(10) 0.0090(10) 0.0000(10)
C67 0.026(2) 0.027(2) 0.0240(10) 0.0030(10) 0.0090(10) -0.0060(10)

loop_
_atom_site_type_symbol
_atom_site_label
_atom_site_fract_x
_atom_site_fract_y
_atom_site_fract_z
_atom_site_U_iso_or_equiv
_atom_site_thermal_displace_type
Cl Cl1 0.04627(5) -0.35651(6) 0.65619(4) 0.0331(4) Uani
Cl Cl2 0.32818(5) -0.25605(7) 0.42885(3) 0.0312(4) Uani
Cl Cl3 0.23618(5) 0.25594(6) 0.57717(3) 0.0257(4) Uani
Cl Cl4 0.55280(4) -0.22233(6) 0.70648(3) 0.0248(4) Uani
P P1 0.20718(5) -0.05652(6) 0.74201(3) 0.0198(4) Uani
O O1 0.1496(2) -0.1491(2) 0.75670(10) 0.039(2) Uani
O O2 0.15890(10) 0.0060(2) 0.69190(10) 0.0310(10) Uani
O O3 0.28860(10) -0.1021(2) 0.72950(10) 0.0240(10) Uani
O O4 0.22270(10) 0.0084(2) 0.79680(10) 0.0210(10) Uani
O O5 -0.0228(2) -0.3735(4) 0.68210(10) 0.091(3) Uani
O O6 0.1103(2) -0.4195(4) 0.6822(2) 0.134(4) Uani
O O7 0.0782(3) -0.2541(3) 0.6629(2) 0.130(4) Uani
O O8 0.0213(2) -0.3710(3) 0.59640(10) 0.074(2) Uani
O O9 0.2426(2) -0.2668(3) 0.4353(2) 0.075(2) Uani
O O10 0.3332(3) -0.2651(3) 0.37140(10) 0.094(3) Uani
O O11 0.3565(2) -0.1563(2) 0.45130(10) 0.071(2) Uani
O O12 0.3751(2) -0.3380(3) 0.46030(10) 0.084(3) Uani
O O13 0.2384(3) 0.2303(4) 0.63420(10) 0.118(4) Uani
O O14 0.2325(2) 0.1649(2) 0.54350(10) 0.059(2) Uani
O O15 0.1645(2) 0.3200(2) 0.55490(10) 0.061(2) Uani
O O16 0.3110(2) 0.3134(2) 0.57340(10) 0.054(2) Uani
O O17 0.49950(10) -0.3109(2) 0.69080(10) 0.0380(10) Uani
O O18 0.5562(2) -0.1587(2) 0.65760(10) 0.047(2) Uani
O O19 0.63660(10) -0.2576(3) 0.72960(10) 0.064(2) Uani
O O20 0.5198(2) -0.1626(2) 0.74740(10) 0.072(2) Uani
O O21 0.1332(2) -0.1013(3) 0.3816(2) 0.076(2) Uani
O O22 -0.0148(2) -0.1242(3) 0.3030(2) 0.091(3) Uani
N N1 0.26760(10) -0.1724(2) 0.59800(10) 0.0180(10) Uani
N N2 0.25580(10) 0.1265(2) 0.90640(10) 0.0200(10) Uani
N N11 0.09380(10) -0.0688(2) 0.59290(10) 0.0220(10) Uani
N N21 0.29440(10) -0.2979(2) 0.69490(10) 0.0220(10) Uani
N N31 0.3749(2) -0.0120(2) 0.65820(10) 0.0250(10) Uani
N N41 0.14040(10) -0.0470(2) 0.88210(10) 0.0220(10) Uani
N N51 0.38190(10) 0.0229(2) 0.85930(10) 0.0200(10) Uani
N N61 0.1880(2) 0.2132(2) 0.80000(10) 0.0250(10) Uani
C C12 0.0103(2) -0.0650(2) 0.59130(10) 0.026(2) Uani
C C13 -0.0463(2) -0.1020(3) 0.54480(10) 0.028(2) Uani
C C14 -0.0150(2) -0.1443(2) 0.49960(10) 0.028(2) Uani
C C15 0.0710(2) -0.1477(2) 0.50220(10) 0.025(2) Uani
C C16 0.1255(2) -0.1090(2) 0.54950(10) 0.0190(10) Uani
C C17 0.2190(2) -0.1063(2) 0.55230(10) 0.0210(10) Uani
C C22 0.3231(2) -0.3490(3) 0.74400(10) 0.027(2) Uani
C C23 0.3355(2) -0.4552(3) 0.74370(10) 0.031(2) Uani
C C24 0.3168(2) -0.5077(2) 0.69190(10) 0.030(2) Uani
C C25 0.2879(2) -0.4529(2) 0.64210(10) 0.025(2) Uani
C C26 0.2768(2) -0.3461(2) 0.64390(10) 0.0210(10) Uani
C C27 0.2423(2) -0.2822(2) 0.59140(10) 0.0230(10) Uani
C C32 0.4055(2) 0.0810(3) 0.6771(2) 0.039(2) Uani
C C33 0.4556(2) 0.1358(3) 0.6477(2) 0.049(2) Uani
C C34 0.4716(2) 0.0954(3) 0.5973(2) 0.048(3) Uani
C C35 0.4388(2) -0.0008(3) 0.5784(2) 0.037(2) Uani
C C36 0.3909(2) -0.0557(2) 0.61020(10) 0.024(2) Uani
C C37 0.3581(2) -0.1632(2) 0.59560(10) 0.0220(10) Uani
C C42 0.0720(2) -0.1073(2) 0.86570(10) 0.027(2) Uani
C C43 0.0223(2) -0.1349(2) 0.90440(10) 0.028(2) Uani
C C44 0.0444(2) -0.0985(2) 0.95990(10) 0.027(2) Uani
C C45 0.1149(2) -0.0363(2) 0.97540(10) 0.025(2) Uani
C C46 0.1640(2) -0.0108(2) 0.93560(10) 0.0220(10) Uani
C C47 0.2445(2) 0.0500(3) 0.95040(10) 0.025(2) Uani
C C52 0.4343(2) -0.0471(2) 0.84280(10) 0.024(2) Uani
C C53 0.5150(2) -0.0582(3) 0.87380(10) 0.028(2) Uani
C C54 0.5399(2) 0.0042(3) 0.92130(10) 0.032(2) Uani
C C55 0.4853(2) 0.0765(3) 0.93670(10) 0.027(2) Uani
C C56 0.4048(2) 0.0857(2) 0.90480(10) 0.0220(10) Uani
C C57 0.3427(2) 0.1657(2) 0.91670(10) 0.026(2) Uani
C C62 0.1763(2) 0.2540(3) 0.74710(10) 0.030(2) Uani
C C63 0.1606(2) 0.3586(3) 0.73920(10) 0.037(2) Uani
C C64 0.1605(2) 0.4206(3) 0.7865(2) 0.038(2) Uani
C C65 0.1750(2) 0.3766(3) 0.84080(10) 0.034(2) Uani
C C66 0.1873(2) 0.2710(2) 0.84720(10) 0.026(2) Uani
C C67 0.1967(2) 0.2141(2) 0.90330(10) 0.026(2) Uani
H HO1 0.124(3) -0.174(3) 0.734(2) 0.050(10) Uiso
H HO21a 0.0873 -0.1194 0.3510 0.150 Uiso
H HO21b 0.1708 -0.1598 0.3820 0.150 Uiso
H HO22a -0.0656 -0.0874 0.3059 0.150 Uiso
H HO22b -0.0064 -0.1296 0.2643 0.150 Uiso
H HN11 0.1313 -0.0424 0.6254 0.026 Uiso
H HN21 0.2862 -0.2246 0.6963 0.026 Uiso
H HN31 0.3404 -0.0488 0.6796 0.029 Uiso
H HN41 0.1735 -0.0291 0.8545 0.027 Uiso
H HN51 0.3261 0.0284 0.8377 0.024 Uiso
H HN61 0.1973 0.1402 0.8044 0.030 Uiso
H H12 -0.0101 -0.0364 0.6228 0.032 Uiso
H H13 -0.1054 -0.0985 0.5438 0.034 Uiso
H H14 -0.0525 -0.1709 0.4671 0.034 Uiso
H H15 0.0929 -0.1767 0.4713 0.030 Uiso
H H17a 0.2302 -0.1296 0.5166 0.025 Uiso
H H17b 0.2376 -0.0362 0.5587 0.025 Uiso
H H22 0.3349 -0.3116 0.7791 0.033 Uiso
H H23 0.3565 -0.4918 0.7781 0.037 Uiso
H H24 0.3237 -0.5813 0.6907 0.036 Uiso
H H25 0.2758 -0.4886 0.6065 0.030 Uiso
H H27a 0.2628 -0.3105 0.5598 0.027 Uiso
H H27b 0.1825 -0.2860 0.5843 0.027 Uiso
H H32 0.3923 0.1091 0.7112 0.046 Uiso
H H33 0.4791 0.2009 0.6617 0.059 Uiso
H H34 0.5051 0.1334 0.5756 0.058 Uiso
H H35 0.4493 -0.0289 0.5436 0.044 Uiso
H H37a 0.3657 -0.1799 0.5581 0.026 Uiso
H H37b 0.3891 -0.2110 0.6221 0.026 Uiso
H H42 0.0579 -0.1311 0.8273 0.032 Uiso
H H43 -0.0260 -0.1779 0.8932 0.034 Uiso
H H44 0.0111 -0.1163 0.9874 0.032 Uiso
H H45 0.1297 -0.0108 1.0135 0.031 Uiso
H H47a 0.2447 0.0862 0.9852 0.030 Uiso
H H47b 0.2904 0.0023 0.9553 0.030 Uiso
H H52 0.4157 -0.0890 0.8099 0.029 Uiso
H H53 0.5527 -0.1077 0.8627 0.034 Uiso
H H54 0.5952 -0.0027 0.9434 0.038 Uiso
H H55 0.5029 0.1198 0.9692 0.033 Uiso
H H57a 0.3578 0.1865 0.9556 0.031 Uiso
H H57b 0.3453 0.2243 0.8926 0.031 Uiso
H H62 0.1789 0.2103 0.7153 0.036 Uiso
H H63 0.1500 0.3878 0.7019 0.044 Uiso
H H64 0.1505 0.4934 0.7820 0.046 Uiso
H H65 0.1764 0.4197 0.8734 0.040 Uiso
H H67a 0.2171 0.2614 0.9335 0.031 Uiso
H H67b 0.1431 0.1882 0.9076 0.031 Uiso

loop_
_geom_angle_atom_site_label_1
_geom_angle_atom_site_label_2
_geom_angle_atom_site_label_3
_geom_angle
_geom_angle_publ_flag
O5 Cl1 O6 108.0(2) no
O5 Cl1 O7 113.7(3) no
O5 Cl1 O8 109.1(2) no
O6 Cl1 O7 105.7(3) no
O6 Cl1 O8 115.2(3) no
O7 Cl1 O8 105.3(2) no
O9 Cl2 O10 109.7(2) no
O9 Cl2 O11 107.1(2) no
O9 Cl2 O12 107.5(2) no
O10 Cl2 O11 111.6(2) no
O10 Cl2 O12 109.4(2) no
O11 Cl2 O12 111.3(2) no
O13 Cl3 O14 110.5(3) no
O13 Cl3 O15 111.5(2) no
O13 Cl3 O16 108.5(2) no
O14 Cl3 O15 108.6(2) no
O14 Cl3 O16 109.5(2) no
O15 Cl3 O16 108.2(2) no
O17 Cl4 O18 110.7(2) no
O17 Cl4 O19 109.0(2) no
O17 Cl4 O20 108.8(2) no
O18 Cl4 O19 108.3(2) no
O18 Cl4 O20 109.2(2) no
O19 Cl4 O20 110.8(2) no
O1 P1 O2 109.40(10) no
O1 P1 O3 108.70(10) no
O1 P1 O4 103.00(10) no
O2 P1 O3 112.40(10) no
O2 P1 O4 111.10(10) no
O3 P1 O4 111.70(10) no
C17 N1 C27 111.9(2) no
C17 N1 C37 108.4(2) no
C27 N1 C37 109.2(2) no
C47 N2 C57 110.6(2) no
C47 N2 C67 112.2(2) no
C57 N2 C67 109.8(2) no
C12 N11 C16 121.4(2) no
C22 N21 C26 122.8(3) no
C32 N31 C36 122.8(3) no
C42 N41 C46 122.9(2) no
C52 N51 C56 123.0(2) no
C62 N61 C66 123.2(3) no
N11 C12 C13 121.2(3) no
C12 C13 C14 118.4(3) no
C13 C14 C15 119.5(3) no
C14 C15 C16 120.2(3) no
N11 C16 C15 119.3(3) no
N11 C16 C17 119.0(2) no
C15 C16 C17 121.6(3) no
N1 C17 C16 114.0(2) no
N21 C22 C23 120.2(3) no
C22 C23 C24 118.5(3) no
C23 C24 C25 119.9(3) no
C24 C25 C26 120.1(3) no
N21 C26 C25 118.5(3) no
N21 C26 C27 118.8(3) no
C25 C26 C27 122.7(3) no
N1 C27 C26 112.4(2) no
N31 C32 C33 120.3(3) no
C32 C33 C34 118.9(3) no
C33 C34 C35 119.7(3) no
C34 C35 C36 119.8(3) no
N31 C36 C35 118.4(3) no
N31 C36 C37 117.8(3) no
C35 C36 C37 123.8(3) no
N1 C37 C36 112.0(2) no
N41 C42 C43 120.4(3) no
C42 C43 C44 118.4(3) no
C43 C44 C45 120.0(3) no
C44 C45 C46 120.1(3) no
N41 C46 C45 118.3(3) no
N41 C46 C47 118.6(2) no
C45 C46 C47 123.0(3) no
N2 C47 C46 113.4(2) no
N51 C52 C53 119.9(3) no
C52 C53 C54 118.5(3) no
C53 C54 C55 120.5(3) no
C54 C55 C56 119.6(3) no
N51 C56 C55 118.6(3) no
N51 C56 C57 118.1(2) no
C55 C56 C57 123.2(3) no
N2 C57 C56 112.8(2) no
N61 C62 C63 119.9(3) no
C62 C63 C64 118.7(3) no
C63 C64 C65 120.1(3) no
C64 C65 C66 120.0(3) no
N61 C66 C65 118.1(3) no
N61 C66 C67 117.4(3) no
C65 C66 C67 124.4(3) no
N2 C67 C66 111.7(2) no
P1 O1 HO1 118(4) no
P1 O2 HN11 123.3 no
HO21a O21 HO21b 102.2 no
HO22a O22 HO22b 112.7 no
C16 N11 HN11 119.3 no
C12 N11 HN11 119.3 no
C26 N21 HN21 118.6 no
C22 N21 HN21 118.6 no
C32 N31 HN31 118.6 no
C36 N31 HN31 118.6 no
C42 N41 HN41 118.6 no
C46 N41 HN41 118.6 no
C52 N51 HN51 118.5 no
C56 N51 HN51 118.5 no
C62 N61 HN61 118.4 no
C66 N61 HN61 118.4 no
N11 C12 H12 119.4 no
C13 C12 H12 119.4 no
C12 C13 H13 120.8 no
C14 C13 H13 120.8 no
C15 C14 H14 120.3 no
C13 C14 H14 120.3 no
C14 C15 H15 119.9 no
C16 C15 H15 119.9 no
H17a C17 H17b 109.5 no
N1 C17 H17a 108.3 no
C16 C17 H17a 108.3 no
N1 C17 H17b 108.3 no
C16 C17 H17b 108.3 no
N21 C22 H22 119.9 no
C23 C22 H22 119.9 no
C22 C23 H23 120.7 no
C24 C23 H23 120.7 no
C25 C24 H24 120.0 no
C23 C24 H24 120.0 no
C24 C25 H25 120.0 no
C26 C25 H25 120.0 no
H27a C27 H27b 109.5 no
N1 C27 H27a 108.7 no
C26 C27 H27a 108.7 no
N1 C27 H27b 108.7 no
C26 C27 H27b 108.7 no
N31 C32 H32 119.8 no
C33 C32 H32 119.8 no
C32 C33 H33 120.5 no
C34 C33 H33 120.5 no
C33 C34 H34 120.2 no
C35 C34 H34 120.2 no
C36 C35 H35 120.1 no
C34 C35 H35 120.1 no
H37a C37 H37b 109.5 no
N1 C37 H37a 108.9 no
C36 C37 H37a 108.8 no
N1 C37 H37b 108.9 no
C36 C37 H37b 108.8 no
N41 C42 H42 119.8 no
C43 C42 H42 119.8 no
C42 C43 H43 120.8 no
C44 C43 H43 120.8 no
C45 C44 H44 120.0 no
C43 C44 H44 120.0 no
C44 C45 H45 119.9 no
C46 C45 H45 119.9 no
H47a C47 H47b 109.5 no
N2 C47 H47a 108.5 no
C46 C47 H47a 108.5 no
N2 C47 H47b 108.5 no
C46 C47 H47b 108.5 no
N51 C52 H52 120.1 no
C53 C52 H52 120.1 no
C52 C53 H53 120.8 no
C54 C53 H53 120.8 no
C55 C54 H54 119.7 no
C53 C54 H54 119.7 no
C54 C55 H55 120.2 no
C56 C55 H55 120.2 no
H57a C57 H57b 109.5 no
N2 C57 H57a 108.6 no
C56 C57 H57a 108.6 no
N2 C57 H57b 108.6 no
C56 C57 H57b 108.6 no
N61 C62 H62 120.0 no
C63 C62 H62 120.1 no
C62 C63 H63 120.7 no
C64 C63 H63 120.7 no
C63 C64 H64 120.0 no
C65 C64 H64 120.0 no
C66 C65 H65 120.0 no
C64 C65 H65 120.0 no
H67a C67 H67b 109.5 no
N2 C67 H67b 108.9 no
C66 C67 H67b 108.9 no
N2 C67 H67a 108.9 no
C66 C67 H67a 108.9 no

loop_
_geom_bond_atom_site_label_1
_geom_bond_atom_site_label_2
_geom_bond_distance
_geom_bond_publ_flag
Cl1 O5 1.390(3) no
Cl1 O6 1.363(3) no
Cl1 O7 1.407(3) no
Cl1 O8 1.418(3) no
Cl2 O9 1.425(3) no
Cl2 O10 1.392(3) no
Cl2 O11 1.426(3) no
Cl2 O12 1.422(3) no
Cl3 O13 1.391(3) no
Cl3 O14 1.411(3) no
Cl3 O15 1.436(3) no
Cl3 O16 1.432(2) no
Cl4 O17 1.429(2) no
Cl4 O18 1.432(2) no
Cl4 O19 1.432(2) no
Cl4 O20 1.420(3) no
P1 O1 1.586(3) no
P1 O2 1.524(2) no
P1 O3 1.518(2) no
P1 O4 1.528(2) no
N1 C17 1.481(3) no
N1 C27 1.464(4) no
N1 C37 1.478(4) no
N2 C47 1.473(4) no
N2 C57 1.466(4) no
N2 C67 1.464(4) no
N11 C12 1.342(4) no
N11 C16 1.341(4) no
N21 C22 1.344(4) no
N21 C26 1.343(4) no
N31 C32 1.334(4) no
N31 C36 1.342(4) no
N41 C42 1.342(4) no
N41 C46 1.343(4) no
N51 C52 1.341(4) no
N51 C56 1.346(4) no
N61 C62 1.344(4) no
N61 C66 1.349(4) no
C12 C13 1.380(4) no
C13 C14 1.383(4) no
C14 C15 1.378(4) no
C15 C16 1.383(4) no
C16 C17 1.498(4) no
C22 C23 1.376(4) no
C23 C24 1.387(5) no
C24 C25 1.381(4) no
C25 C26 1.382(4) no
C26 C27 1.511(4) no
C32 C33 1.360(5) no
C33 C34 1.376(6) no
C34 C35 1.383(5) no
C35 C36 1.373(4) no
C36 C37 1.492(4) no
C42 C43 1.379(4) no
C43 C44 1.385(4) no
C44 C45 1.380(4) no
C45 C46 1.386(4) no
C46 C47 1.498(4) no
C52 C53 1.376(4) no
C53 C54 1.382(5) no
C54 C55 1.376(5) no
C55 C56 1.379(4) no
C56 C57 1.498(4) no
C62 C63 1.370(5) no
C63 C64 1.379(5) no
C64 C65 1.388(5) no
C65 C66 1.372(4) no
C66 C67 1.505(4) no
O1 HO1 0.69(4) no
O21 HO21b 0.962 no
O21 HO21a 0.964 no
O22 HO22b 0.959 no
O22 HO22a 0.959 no
N11 HN11 0.950 no
N21 HN21 0.950 no
N31 HN31 0.950 no
N41 HN41 0.950 no
N51 HN51 0.950 no
N61 HN61 0.950 no
C12 H12 0.950 no
C13 H13 0.950 no
C14 H14 0.950 no
C15 H15 0.950 no
C17 H17a 0.950 no
C17 H17b 0.950 no
C22 H22 0.950 no
C23 H23 0.950 no
C24 H24 0.950 no
C25 H25 0.950 no
C27 H27a 0.950 no
C27 H27b 0.950 no
C32 H32 0.950 no
C33 H33 0.950 no
C34 H34 0.950 no
C35 H35 0.950 no
C37 H37a 0.950 no
C37 H37b 0.950 no
C42 H42 0.950 no
C43 H43 0.950 no
C44 H44 0.950 no
C45 H45 0.950 no
C47 H47a 0.950 no
C47 H47b 0.950 no
C52 H52 0.950 no
C53 H53 0.950 no
C54 H54 0.950 no
C55 H55 0.950 no
C57 H57a 0.950 no
C57 H57b 0.950 no
C62 H62 0.950 no
C63 H63 0.950 no
C64 H64 0.950 no
C65 H65 0.950 no
C67 H67b 0.950 no
C67 H67a 0.950 no

loop_
_geom_contact_atom_site_label_1
_geom_contact_atom_site_label_2
_geom_contact_distance
_geom_contact_publ_flag
N11 N21 4.690(3) no
N21 N31 4.038(3) no
N11 N31 4.565(3) no
N41 N51 4.134(3) no
N51 N61 4.005(3) no
N41 N61 4.012(4) no

loop_
_geom_hbond_atom_site_label_D
_geom_hbond_atom_site_label_H
_geom_hbond_atom_site_label_A
_geom_hbond_site_symmetry_A
_geom_hbond_distance_DH
_geom_hbond_distance_HA
_geom_hbond_distance_DA
_geom_hbond_angle_DHA
O1 HO1 O7 . 0.69(4) 2.00(4) 2.675(4) 165(5)
O21 HO21a O22 . 0.96 1.82 2.756(5) 163
O21 HO21b O9 . 0.96 2.07 2.895(5) 143
O22 HO22a O2 3_556 0.96 1.84 2.796(4) 174
O22 HO22b O5 4_544 0.96 1.93 2.861(5) 163
N11 HN11 O2 . 0.95 1.68 2.578(3) 156
N21 HN21 O3 . 0.95 1.76 2.648(3) 155
N31 HN31 O3 . 0.95 1.72 2.658(3) 169
N41 HN41 O4 . 0.95 1.78 2.724(3) 172
N51 HN51 O4 . 0.95 1.78 2.719(3) 167
N61 HN61 O4 . 0.95 1.76 2.688(3) 166

loop_
_geom_torsion_atom_site_label_1
_geom_torsion_atom_site_label_2
_geom_torsion_atom_site_label_3
_geom_torsion_atom_site_label_4
_geom_torsion
_geom_torsion_publ_flag
N1 C17 C16 N11 66.4(3) yes
N1 C17 C16 C15 -116.5(3) yes
N1 C27 C26 N21 26.1(4) yes
N1 C27 C26 C25 -156.5(3) yes
N1 C37 C36 N31 50.2(3) yes
N1 C37 C36 C35 -132.2(3) yes
N2 C47 C46 N41 43.2(4) yes
N2 C47 C46 C45 -140.3(3) yes
N2 C57 C56 N51 39.3(4) yes
N2 C57 C56 C55 -143.7(3) yes
N2 C67 C66 N61 37.1(4) yes
N2 C67 C66 C65 -145.4(3) yes
C16 C17 N1 C27 59.1(3) no
C16 C17 N1 C37 179.5(3) no
C26 C27 N1 C17 -167.4(2) no
C26 C27 N1 C37 72.6(3) no
C36 C37 N1 C17 65.9(3) no
C36 C37 N1 C27 -172.0(2) no
C46 C47 N2 C57 -167.1(2) no
C46 C47 N2 C67 70.0(3) no
C56 C57 N2 C47 71.1(3) no
C56 C57 N2 C67 -164.6(2) no
C66 C67 N2 C47 -160.5(2) no
C66 C67 N2 C57 76.1(3) no
N2 C47 C46 N41 43.2(4) no
N2 C47 C46 C45 -140.3(3) no
N2 C57 C56 N51 39.3(4) no
N2 C57 C56 C55 -143.7(3) no
N2 C67 C66 N61 37.1(4) no
N2 C67 C66 C65 -145.4(3) no
N1 C17 C16 N11 66.4(3) no
N1 C17 C16 C15 -116.5(3) no
N1 C27 C26 N21 26.1(4) no
N1 C27 C26 C25 -156.5(3) no
N1 C37 C36 N31 50.2(3) no
N1 C37 C36 C35 -132.2(3) no
